data_1577284
loop_
_publ_author_name
'Mao, Ni'
'Hou, Xiaorong'
'Tian, Xueqi'
'Jiao, Jianmin'
'Hu, Xiao-Yu'

_publ_section_title
;
 AIE-active supramolecular cross-linked polymer gel based on multiple
 orthogonal non-covalent interactions with stimulus-responsive properties
;
_journal_name_full Nanoscale
_journal_paper_doi 10.1039/D6NR01266C
_journal_year 2026
_chemical_formula_moiety 'C46 H56 O12, C2 H3 N'
_chemical_formula_sum 'C48 H59 N O12'
_chemical_formula_weight 841.96
_space_group_crystal_system triclinic
_space_group_IT_number 2
_space_group_name_Hall '-P 1'
_space_group_name_H-M_alt 'P -1'
_atom_sites_solution_hydrogens geom
_atom_sites_solution_primary dual
_audit_creation_date 2024-05-08
_audit_creation_method
;
Olex2 1.5
(compiled 2022.04.07 svn.rca3783a0 for OlexSys, GUI svn.r6498)
;
_audit_update_record
;
2024-07-31 deposited with the CCDC.	2026-05-21 downloaded from the CCDC.
;
_cell_angle_alpha 106.8050(10)
_cell_angle_beta 106.9150(10)
_cell_angle_gamma 99.8640(10)
_cell_formula_units_Z 2
_cell_length_a 12.4293(7)
_cell_length_b 12.6498(5)
_cell_length_c 15.7096(7)
_cell_measurement_reflns_used 9669
_cell_measurement_temperature 170.00
_cell_measurement_theta_max 60.558
_cell_measurement_theta_min 2.741
_cell_volume 2172.46(18)
_computing_cell_refinement 'SAINT V8.40B (?, 2016)'
_computing_data_reduction 'SAINT V8.40B (?, 2016)'
_computing_molecular_graphics 'Olex2 1.5 (Dolomanov et al., 2009)'
_computing_publication_material 'Olex2 1.5 (Dolomanov et al., 2009)'
_computing_structure_refinement 'SHELXL 2019/2 (Sheldrick, 2015)'
_computing_structure_solution 'SHELXT 2018/2 (Sheldrick, 2018)'
_diffrn_ambient_temperature 170.00
_diffrn_measured_fraction_theta_full 0.967
_diffrn_measured_fraction_theta_max 0.972
_diffrn_radiation_type GaK\a
_diffrn_radiation_wavelength 1.34139
_diffrn_reflns_av_R_equivalents 0.0497
_diffrn_reflns_av_unetI/netI 0.0572
_diffrn_reflns_Laue_measured_fraction_full 0.967
_diffrn_reflns_Laue_measured_fraction_max 0.972
_diffrn_reflns_limit_h_max 16
_diffrn_reflns_limit_h_min -15
_diffrn_reflns_limit_k_max 16
_diffrn_reflns_limit_k_min -16
_diffrn_reflns_limit_l_max 20
_diffrn_reflns_limit_l_min -20
_diffrn_reflns_number 42239
_diffrn_reflns_point_group_measured_fraction_full 0.967
_diffrn_reflns_point_group_measured_fraction_max 0.972
_diffrn_reflns_theta_full 53.594
_diffrn_reflns_theta_max 60.642
_diffrn_reflns_theta_min 3.306
_diffrn_source_current 3.57
_diffrn_source_power 0.24957869999999996
_diffrn_source_voltage 69.91
_exptl_absorpt_coefficient_mu 0.479
_exptl_absorpt_correction_T_max 0.7518
_exptl_absorpt_correction_T_min 0.6879
_exptl_absorpt_correction_type multi-scan
_exptl_absorpt_process_details
;
SADABS-2016/2 (Bruker,2016/2) was used for absorption correction.
wR2(int) was 0.1106 before and 0.0588 after correction.
The Ratio of minimum to maximum transmission is 0.9150.
The \l/2 correction factor is Not present.
;
_exptl_crystal_colour colourless
_exptl_crystal_colour_primary colourless
_exptl_crystal_density_diffrn 1.287
_exptl_crystal_description needle
_exptl_crystal_F_000 900
_exptl_crystal_size_max 0.11
_exptl_crystal_size_mid 0.04
_exptl_crystal_size_min 0.03
_refine_diff_density_max 0.752
_refine_diff_density_min -0.574
_refine_diff_density_rms 0.065
_refine_ls_extinction_method none
_refine_ls_goodness_of_fit_ref 1.077
_refine_ls_hydrogen_treatment constr
_refine_ls_matrix_type full
_refine_ls_number_parameters 670
_refine_ls_number_reflns 9711
_refine_ls_number_restraints 391
_refine_ls_restrained_S_all 1.099
_refine_ls_R_factor_all 0.0808
_refine_ls_R_factor_gt 0.0745
_refine_ls_shift/su_max 0.000
_refine_ls_shift/su_mean 0.000
_refine_ls_structure_factor_coef Fsqd
_refine_ls_weighting_details 'w=1/[\s^2^(Fo^2^)+(0.0953P)^2^+1.3445P] where P=(Fo^2^+2Fc^2^)/3'
_refine_ls_weighting_scheme calc
_refine_ls_wR_factor_gt 0.2027
_refine_ls_wR_factor_ref 0.2088
_reflns_Friedel_coverage 0.000
_reflns_number_gt 8516
_reflns_number_total 9711
_reflns_threshold_expression 'I > 2\s(I)'
_cod_data_source_file d6nr01266c2.cif
_cod_data_source_block 240412_240407126740_wq
_cod_original_cell_volume 2172.45(18)
_cod_database_code 1577284
_shelx_shelxl_version_number 2019/2
_shelx_space_group_comment
;
The symmetry employed for this shelxl refinement is uniquely defined
by the following loop, which should always be used as a source of
symmetry information in preference to the above space-group names.
They are only intended as comments.
;
_shelx_estimated_absorpt_t_max 0.986
_shelx_estimated_absorpt_t_min 0.949
_olex2_refinement_description
;
1. Fixed Uiso
 At 1.2 times of:
  All C(H) groups, All C(H,H) groups, All C(H,H,H,H) groups
 At 1.5 times of:
  All C(H,H,H) groups
2. Restrained distances
 O3-C13 \\sim O3A-C13
 with sigma of 0.02
 O10-C38 \\sim O10A-C38A
 with sigma of 0.02
 O3-C12 \\sim O3A-C12
 with sigma of 0.02
 C12-O3A \\sim C12A-O3A
 with sigma of 0.02
 C11-C12 \\sim C11-C12A
 with sigma of 0.02
 O3-C12 \\sim O3-C12A
 with sigma of 0.02
 O10-C39 \\sim O10A-C39A
 with sigma of 0.02
 C13-O3A \\sim C13A-O3A
 with sigma of 0.02
 O3-C13 \\sim O3-C13A
 with sigma of 0.02
 O4-C14 \\sim O4A-C14
 with sigma of 0.02
 O4-C15 \\sim O4A-C15
 with sigma of 0.02
 C14-C13 \\sim C14-C13A
 with sigma of 0.02
 O9-C35 \\sim O9-C35A
 with sigma of 0.04
 O8-O9A \\sim O8A-O9A
 with sigma of 0.02
 C36-C35 \\sim C36A-C35A
 with sigma of 0.02
 C35-C34 \\sim C35A-C34A
 with sigma of 0.04
 C35-C38A \\sim C35A-C38A
 with sigma of 0.04
 O9-C37 \\sim O9A-C37A
 with sigma of 0.02
 C36-C38A \\sim C36A-C38A
 with sigma of 0.02
 C40-C39 \\sim C40-C39A
 with sigma of 0.02
 O8-C36 \\sim O8A-C36A
 with sigma of 0.04
 C37-C38 \\sim C37A-C38A
 with sigma of 0.02
 C34-O9A \\sim C34A-O9A
 with sigma of 0.04
 O9-C36 \\sim O9A-C36
 with sigma of 0.02
 O10-C40 \\sim O10A-C40
 with sigma of 0.04
 O10-C37 \\sim O10A-C37A
 with sigma of 0.04
 C36-C37A \\sim C36A-C37A
 with sigma of 0.02
 C36-O9A \\sim C36A-O9A
 with sigma of 0.02
 O9-C38 \\sim O9A-C38A
 with sigma of 0.04
 O7-C34 \\sim O7-C34A
 with sigma of 0.04
 C39-C38 \\sim C39A-C38A
 with sigma of 0.04
 C36-C37 \\sim C36-C37A
 with sigma of 0.04
 C35-C37A \\sim C35A-C37A
 with sigma of 0.04
 C35-O9A \\sim C35A-O9A
 with sigma of 0.04
 O9-C36 \\sim O9-C36A
 with sigma of 0.02
 O8-C35 \\sim O8A-C35A
 with sigma of 0.02
 O8-C34 \\sim O8A-C34A
 with sigma of 0.02
3. Uiso/Uaniso restraints and constraints
O3 \\sim O3A \\sim C11 \\sim C12 \\sim C12A: within 2A with sigma of 0.02 and
sigma for terminal atoms of 0.04 within 2A
O4 \\sim O4A \\sim C15: within 2A with sigma of 0.01 and sigma for terminal
atoms of 0.02 within 2A
O3 \\sim O3A \\sim C11 \\sim C12 \\sim C12A \\sim C13 \\sim C13A \\sim C14:
within 2A with sigma of 0.02 and sigma for terminal atoms of 0.04 within 2A
O7 \\sim O8 \\sim O8A \\sim O9 \\sim O9A \\sim O10 \\sim O10A \\sim C33 \\sim
C34 \\sim C34A \\sim C35 \\sim C35A \\sim C36 \\sim C36A \\sim C37 \\sim C37A
\\sim C38 \\sim C38A \\sim C39 \\sim C39A: within 2A with sigma of 0.02 and
sigma for terminal atoms of 0.04 within 2A
4. Others
 Sof(O3A)=Sof(O4A)=Sof(H11C)=Sof(H11D)=Sof(C12)=Sof(H12A)=Sof(H12B)=Sof(C13A)=
 Sof(H13C)=Sof(H13D)=Sof(H14C)=Sof(H14D)=Sof(H15C)=Sof(H15D)=1-FVAR(1)
 Sof(O3)=Sof(O4)=Sof(H11A)=Sof(H11B)=Sof(C12A)=Sof(H12C)=Sof(H12D)=Sof(C13)=
 Sof(H13A)=Sof(H13B)=Sof(H14A)=Sof(H14B)=Sof(H15A)=Sof(H15B)=FVAR(1)
 Sof(O8A)=Sof(O9A)=Sof(O10A)=Sof(H33C)=Sof(H33D)=Sof(C34A)=Sof(H34C)=Sof(H34D)=
 Sof(C35A)=Sof(H35C)=Sof(H35D)=Sof(C36A)=Sof(H36C)=Sof(H36D)=Sof(C37A)=
 Sof(H37C)=Sof(H37D)=Sof(C38A)=Sof(H38C)=Sof(H38D)=Sof(C39A)=Sof(H39C)=
 Sof(H39D)=Sof(H40C)=Sof(H40D)=1-FVAR(2)
 Sof(O8)=Sof(O9)=Sof(O10)=Sof(H33A)=Sof(H33B)=Sof(C34)=Sof(H34A)=Sof(H34B)=
 Sof(C35)=Sof(H35A)=Sof(H35B)=Sof(C36)=Sof(H36A)=Sof(H36B)=Sof(C37)=Sof(H37A)=
 Sof(H37B)=Sof(C38)=Sof(H38A)=Sof(H38B)=Sof(C39)=Sof(H39A)=Sof(H39B)=Sof(H40A)=
 Sof(H40B)=FVAR(2)
5.a Secondary CH2 refined with riding coordinates:
 C7(H7A,H7B), C8(H8A,H8B), C9(H9A,H9B), C10(H10A,H10B), C11(H11C,H11D),
 C11(H11A,H11B), C12(H12A,H12B), C12A(H12C,H12D), C13(H13A,H13B), C13A(H13C,
 H13D), C14(H14A,H14B), C14(H14C,H14D), C15(H15C,H15D), C15(H15A,H15B),
 C16(H16A,H16B), C17(H17A,H17B), C18(H18A,H18B), C33(H33A,H33B), C33(H33C,H33D),
  C34(H34A,H34B), C34A(H34C,H34D), C35(H35A,H35B), C35A(H35C,H35D), C36(H36A,
 H36B), C36A(H36C,H36D), C37(H37A,H37B), C37A(H37C,H37D), C38(H38A,H38B),
 C38A(H38C,H38D), C39(H39A,H39B), C39A(H39C,H39D), C40(H40A,H40B), C40(H40C,
 H40D)
5.b Aromatic/amide H refined with riding coordinates:
 C2(H2), C3(H3), C5(H5), C6(H6), C20(H20), C21(H21), C23(H23), C24(H24),
 C28(H28), C29(H29), C31(H31), C32(H32), C42(H42), C43(H43), C45(H45), C46(H46)
5.c Idealised Me refined as rotating group:
 C48(H48A,H48B,H48C)
;
_olex2_submission_special_instructions 'No special instructions were received'

loop_
_space_group_symop_operation_xyz
'x, y, z'
'-x, -y, -z'

loop_
_atom_site_label
_atom_site_type_symbol
_atom_site_fract_x
_atom_site_fract_y
_atom_site_fract_z
_atom_site_U_iso_or_equiv
_atom_site_adp_type
_atom_site_occupancy
_atom_site_site_symmetry_order
_atom_site_calc_flag
_atom_site_refinement_flags_posn
_atom_site_refinement_flags_adp
_atom_site_refinement_flags_occupancy
_atom_site_disorder_assembly
_atom_site_disorder_group
O001 O 0.26297(12) 0.01882(12) 0.00427(10) 0.0387(3) Uani 1 1 d . . . . .
O1 O 0.32562(14) -0.18759(13) -0.03751(12) 0.0475(4) Uani 1 1 d . . . . .
C1 C 0.36129(16) 0.35004(15) 0.20717(12) 0.0307(4) Uani 1 1 d . . . . .
O2 O 0.45783(17) -0.32833(15) 0.03531(12) 0.0522(4) Uani 1 1 d . . . . .
C2 C 0.41873(16) 0.32545(16) 0.14263(13) 0.0325(4) Uani 1 1 d . . . . .
H2 H 0.480154 0.384653 0.146138 0.039 Uiso 1 1 calc R U . . .
O3 O 0.7033(3) -0.3443(4) 0.0959(3) 0.0579(15) Uani 0.466(7) 1 d . U P A 1
O3A O 0.6951(5) -0.2774(4) 0.1386(3) 0.0601(13) Uani 0.534(7) 1 d . U P A 2
C3 C 0.38864(17) 0.21674(16) 0.07328(13) 0.0327(4) Uani 1 1 d . . . . .
H3 H 0.429169 0.202166 0.030249 0.039 Uiso 1 1 calc R U . . .
O4 O 0.9012(7) -0.0977(5) 0.2110(4) 0.0455(13) Uani 0.466(7) 1 d D U P A 1
O4A O 0.8864(8) -0.1032(6) 0.1899(7) 0.099(2) Uani 0.534(7) 1 d D U P A 2
C4 C 0.29909(16) 0.13008(15) 0.06763(12) 0.0313(4) Uani 1 1 d . . . . .
O5 O 1.03948(14) 0.19792(14) 0.27787(12) 0.0491(4) Uani 1 1 d . . . . .
C5 C 0.23696(16) 0.15359(16) 0.12872(13) 0.0342(4) Uani 1 1 d . . . . .
H5 H 0.173996 0.094834 0.123745 0.041 Uiso 1 1 calc R U . . .
O6 O 0.88070(12) 0.31474(13) 0.35362(11) 0.0414(3) Uani 1 1 d . . . . .
C6 C 0.26710(16) 0.26227(17) 0.19636(13) 0.0339(4) Uani 1 1 d . . . . .
H6 H 0.222972 0.277864 0.236443 0.041 Uiso 1 1 calc R U . . .
O7 O 0.04096(14) 0.68017(14) 0.32603(11) 0.0480(4) Uani 1 1 d D U . . .
C7 C 0.32542(19) -0.01085(18) -0.05890(15) 0.0419(4) Uani 1 1 d . . . . .
H7A H 0.410824 0.015898 -0.022499 0.050 Uiso 1 1 calc R U . . .
H7B H 0.307989 0.026178 -0.106948 0.050 Uiso 1 1 calc R U . . .
O8 O 0.13923(19) 0.90933(18) 0.55489(15) 0.0487(5) Uani 0.745(2) 1 d D U P B 1
O8A O 0.0337(5) 0.9251(5) 0.5065(4) 0.0422(13) Uani 0.255(2) 1 d D U P B 2
C8 C 0.2868(2) -0.13962(19) -0.10729(16) 0.0473(5) Uani 1 1 d . . . . .
H8A H 0.200405 -0.167183 -0.137836 0.057 Uiso 1 1 calc R U . . .
H8B H 0.320826 -0.162677 -0.157139 0.057 Uiso 1 1 calc R U . . .
O9 O 0.3624(2) 0.9738(2) 0.72141(16) 0.0510(6) Uani 0.745(2) 1 d D U P B 1
O9A O 0.2813(9) 1.0145(7) 0.6398(6) 0.058(2) Uani 0.255(2) 1 d D U P B 2
C9 C 0.2917(2) -0.3092(2) -0.0745(2) 0.0648(7) Uani 1 1 d . . . . .
H9A H 0.325957 -0.337568 -0.123260 0.078 Uiso 1 1 calc R U . . .
H9B H 0.205372 -0.338810 -0.104734 0.078 Uiso 1 1 calc R U . . .
O10 O 0.60605(19) 1.13487(16) 0.75979(13) 0.0367(4) Uani 0.745(2) 1 d D U P B 1
O10A O 0.5344(7) 1.0693(9) 0.7305(5) 0.070(2) Uani 0.255(2) 1 d D U P B 2
C10 C 0.3349(3) -0.3499(2) 0.0064(3) 0.0730(9) Uani 1 1 d . . . . .
H10A H 0.313870 -0.308949 0.060516 0.088 Uiso 1 1 calc R U . . .
H10B H 0.297719 -0.433241 -0.014044 0.088 Uiso 1 1 calc R U . . .
O11 O 0.63704(14) 0.97937(12) 0.60149(10) 0.0420(3) Uani 1 1 d . . . . .
C11 C 0.5078(3) -0.3545(3) 0.1164(2) 0.0739(9) Uani 1 1 d D U . . .
H11C H 0.452093 -0.420929 0.116035 0.089 Uiso 0.534(7) 1 calc R U P A 2
H11D H 0.521795 -0.288087 0.174319 0.089 Uiso 0.534(7) 1 calc R U P A 2
H11A H 0.494469 -0.438640 0.099440 0.089 Uiso 0.466(7) 1 calc R U P A 1
H11B H 0.473416 -0.326251 0.165104 0.089 Uiso 0.466(7) 1 calc R U P A 1
C12 C 0.6157(5) -0.3813(5) 0.1201(4) 0.077(2) Uani 0.534(7) 1 d D U P A 2
H12A H 0.642559 -0.412007 0.171322 0.093 Uiso 0.534(7) 1 calc R U P A 2
H12B H 0.606683 -0.439025 0.058563 0.093 Uiso 0.534(7) 1 calc R U P A 2
C12A C 0.6481(6) -0.2892(6) 0.1565(5) 0.0530(17) Uani 0.466(7) 1 d D U P A 1
H12C H 0.659066 -0.208227 0.160750 0.064 Uiso 0.466(7) 1 calc R U P A 1
H12D H 0.685419 -0.289284 0.221442 0.064 Uiso 0.466(7) 1 calc R U P A 1
C13 C 0.8259(9) -0.3154(6) 0.1328(9) 0.059(2) Uani 0.466(7) 1 d D U P A 1
H13A H 0.851454 -0.375232 0.093575 0.071 Uiso 0.466(7) 1 calc R U P A 1
H13B H 0.851172 -0.316919 0.198208 0.071 Uiso 0.466(7) 1 calc R U P A 1
C13A C 0.8066(10) -0.2901(8) 0.1484(8) 0.078(3) Uani 0.534(7) 1 d D U P A 2
H13C H 0.798216 -0.365280 0.101082 0.094 Uiso 0.534(7) 1 calc R U P A 2
H13D H 0.843097 -0.292671 0.212474 0.094 Uiso 0.534(7) 1 calc R U P A 2
C14 C 0.8869(3) -0.2014(3) 0.1364(3) 0.0778(9) Uani 1 1 d D U . . .
H14A H 0.966197 -0.204507 0.137156 0.093 Uiso 0.466(7) 1 calc R U P A 1
H14B H 0.845143 -0.193407 0.075527 0.093 Uiso 0.466(7) 1 calc R U P A 1
H14C H 0.966896 -0.210826 0.155179 0.093 Uiso 0.534(7) 1 calc R U P A 2
H14D H 0.861197 -0.207349 0.068958 0.093 Uiso 0.534(7) 1 calc R U P A 2
C15 C 0.96022(19) -0.0005(2) 0.1964(2) 0.0531(6) Uani 1 1 d D U . . .
H15C H 0.927843 0.016280 0.137897 0.064 Uiso 0.534(7) 1 calc R U P A 2
H15D H 1.038708 -0.010753 0.201242 0.064 Uiso 0.534(7) 1 calc R U P A 2
H15A H 0.913503 0.006448 0.136461 0.064 Uiso 0.466(7) 1 calc R U P A 1
H15B H 1.038080 -0.006049 0.194642 0.064 Uiso 0.466(7) 1 calc R U P A 1
C16 C 0.9712(2) 0.0976(2) 0.2807(2) 0.0516(6) Uani 1 1 d . . . . .
H16A H 0.892890 0.105966 0.278750 0.062 Uiso 1 1 calc R U . . .
H16B H 1.009983 0.084976 0.340157 0.062 Uiso 1 1 calc R U . . .
C17 C 1.07113(19) 0.2984(2) 0.36004(19) 0.0535(6) Uani 1 1 d . . . . .
H17A H 1.150657 0.344869 0.372818 0.064 Uiso 1 1 calc R U . . .
H17B H 1.074275 0.275156 0.415523 0.064 Uiso 1 1 calc R U . . .
C18 C 0.98823(18) 0.3724(2) 0.35108(17) 0.0457(5) Uani 1 1 d . . . . .
H18A H 1.022931 0.447691 0.404181 0.055 Uiso 1 1 calc R U . . .
H18B H 0.973931 0.386000 0.290292 0.055 Uiso 1 1 calc R U . . .
C19 C 0.79511(16) 0.37055(16) 0.34908(13) 0.0318(4) Uani 1 1 d . . . . .
C20 C 0.69255(15) 0.31168(15) 0.35326(12) 0.0294(3) Uani 1 1 d . . . . .
H20 H 0.686089 0.238188 0.358716 0.035 Uiso 1 1 calc R U . . .
C21 C 0.59999(15) 0.35940(15) 0.34953(12) 0.0293(3) Uani 1 1 d . . . . .
H21 H 0.530333 0.318095 0.352151 0.035 Uiso 1 1 calc R U . . .
C22 C 0.60755(16) 0.46797(15) 0.34194(12) 0.0304(4) Uani 1 1 d . . . . .
C23 C 0.71180(18) 0.52604(16) 0.33970(14) 0.0364(4) Uani 1 1 d . . . . .
H23 H 0.719426 0.600530 0.336183 0.044 Uiso 1 1 calc R U . . .
C24 C 0.80516(17) 0.47869(17) 0.34244(15) 0.0374(4) Uani 1 1 d . . . . .
H24 H 0.874937 0.519738 0.339816 0.045 Uiso 1 1 calc R U . . .
C25 C 0.50924(17) 0.52206(15) 0.34084(13) 0.0328(4) Uani 1 1 d . . . . .
C26 C 0.39629(17) 0.46507(16) 0.28395(13) 0.0326(4) Uani 1 1 d . . . . .
C27 C 0.29834(17) 0.51425(16) 0.29594(13) 0.0334(4) Uani 1 1 d . . . . .
C28 C 0.21114(17) 0.51746(17) 0.21754(13) 0.0356(4) Uani 1 1 d . . . . .
H28 H 0.210206 0.481388 0.155129 0.043 Uiso 1 1 calc R U . . .
C29 C 0.12595(18) 0.57242(18) 0.22935(13) 0.0380(4) Uani 1 1 d . . . . .
H29 H 0.067777 0.574279 0.175390 0.046 Uiso 1 1 calc R U . . .
C30 C 0.12611(17) 0.62475(17) 0.32046(14) 0.0363(4) Uani 1 1 d . . . . .
C31 C 0.20837(19) 0.61746(18) 0.39878(14) 0.0384(4) Uani 1 1 d . . . . .
H31 H 0.206849 0.649974 0.460873 0.046 Uiso 1 1 calc R U . . .
C32 C 0.29241(18) 0.56244(17) 0.38541(13) 0.0367(4) Uani 1 1 d . . . . .
H32 H 0.348006 0.557384 0.439215 0.044 Uiso 1 1 calc R U . . .
C33 C 0.0468(2) 0.7488(2) 0.41793(18) 0.0532(6) Uani 1 1 d . U . . .
H33A H 0.065432 0.706108 0.461565 0.064 Uiso 0.745(2) 1 calc R U P B 1
H33B H -0.031318 0.760285 0.412816 0.064 Uiso 0.745(2) 1 calc R U P B 1
H33C H 0.012109 0.697765 0.446105 0.064 Uiso 0.255(2) 1 calc R U P B 2
H33D H 0.130206 0.785034 0.459362 0.064 Uiso 0.255(2) 1 calc R U P B 2
C34 C 0.1341(3) 0.8625(3) 0.4605(2) 0.0448(6) Uani 0.745(2) 1 d D U P B 1
H34A H 0.211558 0.854397 0.459432 0.054 Uiso 0.745(2) 1 calc R U P B 1
H34B H 0.109817 0.912598 0.424725 0.054 Uiso 0.745(2) 1 calc R U P B 1
C34A C -0.0070(8) 0.8307(7) 0.4185(6) 0.0451(18) Uani 0.255(2) 1 d D U P B 2
H34C H -0.091664 0.795930 0.401323 0.054 Uiso 0.255(2) 1 calc R U P B 2
H34D H 0.001709 0.860440 0.368409 0.054 Uiso 0.255(2) 1 calc R U P B 2
C35 C 0.2197(4) 1.0219(3) 0.6103(3) 0.0482(7) Uani 0.745(2) 1 d D U P B 1
H35A H 0.195738 1.058927 0.663738 0.058 Uiso 0.745(2) 1 calc R U P B 1
H35B H 0.214381 1.069230 0.569657 0.058 Uiso 0.745(2) 1 calc R U P B 1
C35A C 0.1248(8) 1.0182(7) 0.5132(6) 0.0444(17) Uani 0.255(2) 1 d D U P B 2
H35C H 0.088945 1.071788 0.487379 0.053 Uiso 0.255(2) 1 calc R U P B 2
H35D H 0.169846 0.987010 0.474147 0.053 Uiso 0.255(2) 1 calc R U P B 2
C36 C 0.3446(4) 1.0207(3) 0.6499(2) 0.0457(7) Uani 0.745(2) 1 d D U P B 1
H36A H 0.366096 0.975150 0.597798 0.055 Uiso 0.745(2) 1 calc R U P B 1
H36B H 0.396197 1.100301 0.676176 0.055 Uiso 0.745(2) 1 calc R U P B 1
C36A C 0.2050(9) 1.0813(9) 0.6132(7) 0.049(2) Uani 0.255(2) 1 d D U P B 2
H36C H 0.251233 1.156910 0.619390 0.059 Uiso 0.255(2) 1 calc R U P B 2
H36D H 0.159346 1.094538 0.655541 0.059 Uiso 0.255(2) 1 calc R U P B 2
C37 C 0.4775(3) 0.9614(3) 0.7527(2) 0.0502(7) Uani 0.745(2) 1 d D U P B 1
H37A H 0.496145 0.924723 0.695983 0.060 Uiso 0.745(2) 1 calc R U P B 1
H37B H 0.478852 0.909022 0.788901 0.060 Uiso 0.745(2) 1 calc R U P B 1
C37A C 0.3467(10) 1.0779(12) 0.7363(8) 0.075(3) Uani 0.255(2) 1 d D U P B 2
H37C H 0.297030 1.072110 0.774806 0.090 Uiso 0.255(2) 1 calc R U P B 2
H37D H 0.375628 1.159889 0.745739 0.090 Uiso 0.255(2) 1 calc R U P B 2
C38 C 0.5710(3) 1.0716(3) 0.8138(2) 0.0472(7) Uani 0.745(2) 1 d D U P B 1
H38A H 0.541958 1.119854 0.858987 0.057 Uiso 0.745(2) 1 calc R U P B 1
H38B H 0.640082 1.054374 0.851656 0.057 Uiso 0.745(2) 1 calc R U P B 1
C38A C 0.4490(9) 1.0303(9) 0.7676(8) 0.064(3) Uani 0.255(2) 1 d D U P B 2
H38C H 0.483296 1.057981 0.838118 0.076 Uiso 0.255(2) 1 calc R U P B 2
H38D H 0.422679 0.945251 0.742902 0.076 Uiso 0.255(2) 1 calc R U P B 2
C39 C 0.7156(2) 1.1323(2) 0.75231(18) 0.0377(6) Uani 0.745(2) 1 d D U P B 1
H39A H 0.775920 1.159170 0.817021 0.045 Uiso 0.745(2) 1 calc R U P B 1
H39B H 0.736519 1.185547 0.720567 0.045 Uiso 0.745(2) 1 calc R U P B 1
C39A C 0.6146(10) 0.9951(12) 0.7421(9) 0.088(4) Uani 0.255(2) 1 d D U P B 2
H39C H 0.567503 0.913617 0.711725 0.105 Uiso 0.255(2) 1 calc R U P B 2
H39D H 0.652988 1.010905 0.811006 0.105 Uiso 0.255(2) 1 calc R U P B 2
C40 C 0.7153(2) 1.0137(2) 0.69672(16) 0.0533(6) Uani 1 1 d D . . . .
H40A H 0.795219 1.013353 0.697558 0.064 Uiso 0.745(2) 1 calc R U P B 1
H40B H 0.690695 0.959063 0.726172 0.064 Uiso 0.745(2) 1 calc R U P B 1
H40C H 0.763071 1.094753 0.722051 0.064 Uiso 0.255(2) 1 calc R U P B 2
H40D H 0.766764 0.962785 0.704676 0.064 Uiso 0.255(2) 1 calc R U P B 2
C41 C 0.61084(17) 0.86715(16) 0.54257(13) 0.0339(4) Uani 1 1 d . . . . .
C42 C 0.66027(18) 0.78489(17) 0.56762(14) 0.0380(4) Uani 1 1 d . . . . .
H42 H 0.716404 0.804009 0.629527 0.046 Uiso 1 1 calc R U . . .
C43 C 0.62634(18) 0.67425(17) 0.50075(14) 0.0372(4) Uani 1 1 d . . . . .
H43 H 0.659502 0.617957 0.518434 0.045 Uiso 1 1 calc R U . . .
C44 C 0.54585(17) 0.64279(15) 0.40907(13) 0.0327(4) Uani 1 1 d . . . . .
C45 C 0.49999(18) 0.72879(16) 0.38534(13) 0.0366(4) Uani 1 1 d . . . . .
H45 H 0.446832 0.710955 0.322502 0.044 Uiso 1 1 calc R U . . .
C46 C 0.53020(19) 0.83825(17) 0.45090(13) 0.0380(4) Uani 1 1 d . . . . .
H46 H 0.496049 0.894262 0.433672 0.046 Uiso 1 1 calc R U . . .
N1 N -0.0323(8) 0.4011(6) -0.0076(4) 0.193(3) Uani 1 1 d . . . C -1
C47 C -0.0335(5) 0.3203(6) 0.0146(4) 0.1197(17) Uani 1 1 d . . . C -1
C48 C -0.0393(5) 0.2134(6) 0.0380(5) 0.138(2) Uani 1 1 d . . . C -1
H48A H -0.120570 0.165247 0.010282 0.207 Uiso 1 1 calc R U . C -1
H48B H -0.010852 0.234188 0.107424 0.207 Uiso 1 1 calc R U . C -1
H48C H 0.009595 0.170829 0.011759 0.207 Uiso 1 1 calc R U . C -1

loop_
_atom_site_aniso_label
_atom_site_aniso_U_11
_atom_site_aniso_U_22
_atom_site_aniso_U_33
_atom_site_aniso_U_23
_atom_site_aniso_U_13
_atom_site_aniso_U_12
O001 0.0366(7) 0.0339(7) 0.0389(7) 0.0059(6) 0.0113(6) 0.0099(5)
O1 0.0530(9) 0.0363(7) 0.0500(9) 0.0106(6) 0.0158(7) 0.0182(7)
C1 0.0334(9) 0.0337(9) 0.0251(8) 0.0121(7) 0.0068(7) 0.0134(7)
O2 0.0713(11) 0.0512(9) 0.0455(9) 0.0218(7) 0.0251(8) 0.0309(8)
C2 0.0356(9) 0.0325(9) 0.0308(8) 0.0146(7) 0.0105(7) 0.0100(7)
O3 0.050(2) 0.039(2) 0.059(2) 0.0055(19) -0.0049(17) 0.0126(16)
O3A 0.066(3) 0.041(2) 0.054(2) 0.0087(18) 0.013(2) -0.002(2)
C3 0.0369(9) 0.0371(9) 0.0266(8) 0.0126(7) 0.0118(7) 0.0138(7)
O4 0.050(3) 0.059(3) 0.0413(19) 0.0322(18) 0.0190(18) 0.021(2)
O4A 0.051(3) 0.053(3) 0.166(5) 0.016(3) 0.021(4) 0.016(2)
C4 0.0315(8) 0.0322(8) 0.0267(8) 0.0099(7) 0.0047(7) 0.0117(7)
O5 0.0425(8) 0.0520(9) 0.0543(9) 0.0128(7) 0.0277(7) 0.0103(7)
C5 0.0317(9) 0.0363(9) 0.0349(9) 0.0149(7) 0.0101(7) 0.0096(7)
O6 0.0313(7) 0.0477(8) 0.0539(9) 0.0231(7) 0.0191(6) 0.0177(6)
C6 0.0343(9) 0.0415(10) 0.0291(8) 0.0140(7) 0.0122(7) 0.0147(8)
O7 0.0444(8) 0.0542(9) 0.0377(8) 0.0024(7) 0.0123(6) 0.0237(7)
C7 0.0438(11) 0.0405(10) 0.0401(10) 0.0103(8) 0.0146(9) 0.0168(9)
O8 0.0469(11) 0.0437(11) 0.0415(11) 0.0011(8) 0.0176(9) 0.0001(9)
O8A 0.049(3) 0.040(3) 0.039(3) 0.009(2) 0.020(2) 0.020(2)
C8 0.0495(12) 0.0423(11) 0.0423(11) 0.0067(9) 0.0118(9) 0.0167(9)
O9 0.0490(12) 0.0552(13) 0.0465(12) 0.0211(10) 0.0175(10) 0.0040(10)
O9A 0.039(4) 0.061(4) 0.065(4) 0.030(3) 0.007(4) 0.001(4)
C9 0.0527(14) 0.0381(12) 0.0776(18) 0.0135(12) 0.0010(13) 0.0004(10)
O10 0.0439(11) 0.0318(9) 0.0332(9) 0.0137(7) 0.0111(8) 0.0090(8)
O10A 0.060(4) 0.114(6) 0.044(3) 0.029(4) 0.017(3) 0.049(4)
C10 0.0708(18) 0.0411(13) 0.092(2) 0.0290(14) 0.0141(16) -0.0044(12)
O11 0.0532(9) 0.0343(7) 0.0301(7) 0.0056(5) 0.0034(6) 0.0224(6)
C11 0.101(2) 0.0633(17) 0.0463(14) 0.0289(13) 0.0106(14) 0.0070(16)
C12 0.080(4) 0.047(3) 0.073(3) 0.039(3) -0.021(3) -0.007(2)
C12A 0.054(4) 0.046(3) 0.046(3) 0.018(2) -0.003(3) 0.017(3)
C13 0.044(3) 0.031(3) 0.069(5) 0.000(3) -0.008(3) 0.010(3)
C13A 0.090(6) 0.046(4) 0.061(5) 0.009(4) -0.015(4) 0.018(3)
C14 0.0605(17) 0.0617(17) 0.097(2) 0.0227(16) 0.0131(16) 0.0169(14)
C15 0.0320(10) 0.0546(13) 0.0724(16) 0.0228(12) 0.0153(10) 0.0178(9)
C16 0.0453(12) 0.0581(14) 0.0683(15) 0.0326(12) 0.0306(11) 0.0217(10)
C17 0.0303(10) 0.0647(15) 0.0553(13) 0.0075(11) 0.0149(9) 0.0142(10)
C18 0.0290(9) 0.0515(12) 0.0511(12) 0.0118(10) 0.0154(9) 0.0076(8)
C19 0.0297(8) 0.0351(9) 0.0289(8) 0.0100(7) 0.0085(7) 0.0112(7)
C20 0.0319(8) 0.0267(8) 0.0286(8) 0.0107(6) 0.0076(7) 0.0100(6)
C21 0.0279(8) 0.0295(8) 0.0292(8) 0.0113(7) 0.0077(6) 0.0079(6)
C22 0.0328(9) 0.0266(8) 0.0292(8) 0.0090(6) 0.0075(7) 0.0102(7)
C23 0.0404(10) 0.0268(8) 0.0402(10) 0.0124(7) 0.0129(8) 0.0074(7)
C24 0.0338(9) 0.0343(9) 0.0416(10) 0.0133(8) 0.0139(8) 0.0037(7)
C25 0.0389(9) 0.0304(8) 0.0310(9) 0.0133(7) 0.0097(7) 0.0154(7)
C26 0.0384(9) 0.0331(9) 0.0276(8) 0.0121(7) 0.0096(7) 0.0153(7)
C27 0.0368(9) 0.0344(9) 0.0282(8) 0.0106(7) 0.0088(7) 0.0141(7)
C28 0.0389(10) 0.0408(10) 0.0244(8) 0.0075(7) 0.0085(7) 0.0165(8)
C29 0.0374(10) 0.0438(10) 0.0263(8) 0.0074(7) 0.0046(7) 0.0167(8)
C30 0.0355(9) 0.0376(9) 0.0327(9) 0.0071(7) 0.0115(7) 0.0138(8)
C31 0.0451(11) 0.0415(10) 0.0265(8) 0.0085(7) 0.0128(8) 0.0136(8)
C32 0.0422(10) 0.0397(10) 0.0269(8) 0.0129(7) 0.0081(7) 0.0144(8)
C33 0.0676(15) 0.0457(12) 0.0457(12) 0.0047(10) 0.0269(11) 0.0233(11)
C34 0.0481(15) 0.0445(15) 0.0418(14) 0.0097(12) 0.0209(12) 0.0153(12)
C34A 0.052(4) 0.049(4) 0.040(4) 0.015(3) 0.017(3) 0.031(4)
C35 0.048(2) 0.0417(19) 0.0478(18) 0.0070(15) 0.0206(15) 0.0050(16)
C35A 0.062(4) 0.042(4) 0.045(4) 0.020(3) 0.032(3) 0.023(3)
C36 0.0487(19) 0.0415(15) 0.0412(16) 0.0120(12) 0.0176(15) 0.0010(15)
C36A 0.061(5) 0.033(4) 0.058(5) 0.013(4) 0.032(4) 0.010(4)
C37 0.0510(17) 0.0466(17) 0.0494(17) 0.0187(14) 0.0153(13) 0.0071(13)
C37A 0.065(5) 0.088(6) 0.064(5) 0.021(5) 0.032(4) 0.000(5)
C38 0.0548(17) 0.0478(15) 0.0380(14) 0.0194(12) 0.0141(12) 0.0100(13)
C38A 0.077(6) 0.045(4) 0.053(5) 0.027(4) 0.001(4) 0.001(4)
C39 0.0377(13) 0.0333(12) 0.0298(12) 0.0046(10) 0.0017(10) 0.0096(10)
C39A 0.080(6) 0.080(6) 0.067(6) 0.016(5) -0.012(5) 0.015(5)
C40 0.0635(15) 0.0472(12) 0.0336(11) 0.0058(9) -0.0001(10) 0.0236(11)
C41 0.0410(10) 0.0327(9) 0.0285(8) 0.0097(7) 0.0097(7) 0.0181(7)
C42 0.0417(10) 0.0370(9) 0.0301(9) 0.0111(7) 0.0023(7) 0.0187(8)
C43 0.0404(10) 0.0338(9) 0.0361(9) 0.0141(8) 0.0053(8) 0.0194(8)
C44 0.0377(9) 0.0302(8) 0.0308(9) 0.0116(7) 0.0091(7) 0.0155(7)
C45 0.0476(11) 0.0342(9) 0.0267(8) 0.0121(7) 0.0060(7) 0.0189(8)
C46 0.0507(11) 0.0348(9) 0.0301(9) 0.0138(7) 0.0082(8) 0.0232(8)
N1 0.285(9) 0.177(6) 0.106(4) 0.069(4) 0.047(4) 0.051(6)
C47 0.112(4) 0.149(5) 0.079(3) 0.044(3) 0.016(2) 0.017(3)
C48 0.112(4) 0.195(6) 0.126(4) 0.081(5) 0.042(3) 0.050(4)

loop_
_atom_type_symbol
_atom_type_description
_atom_type_scat_dispersion_real
_atom_type_scat_dispersion_imag
_atom_type_scat_source
C C 0.0137 0.0067 'International Tables Vol C Tables 4.2.6.8 and 6.1.1.4'
H H 0.0000 0.0000 'International Tables Vol C Tables 4.2.6.8 and 6.1.1.4'
N N 0.0241 0.0134 'International Tables Vol C Tables 4.2.6.8 and 6.1.1.4'
O O 0.0389 0.0241 'International Tables Vol C Tables 4.2.6.8 and 6.1.1.4'

loop_
_geom_angle_atom_site_label_1
_geom_angle_atom_site_label_2
_geom_angle_atom_site_label_3
_geom_angle
_geom_angle_site_symmetry_1
_geom_angle_site_symmetry_3
_geom_angle_publ_flag
C4 O001 C7 117.46(16) . . ?
C8 O1 C9 113.02(19) . . ?
C2 C1 C6 117.26(17) . . ?
C2 C1 C26 122.12(17) . . ?
C6 C1 C26 120.62(16) . . ?
C11 O2 C10 113.4(2) . . ?
C1 C2 H2 119.0 . . ?
C3 C2 C1 121.95(17) . . ?
C3 C2 H2 119.0 . . ?
C13 O3 C12A 116.8(6) . . ?
C13A O3A C12 111.4(6) . . ?
C2 C3 H3 120.3 . . ?
C4 C3 C2 119.35(17) . . ?
C4 C3 H3 120.3 . . ?
C14 O4 C15 110.2(4) . . ?
C14 O4A C15 120.6(7) . . ?
O001 C4 C3 125.07(17) . . ?
O001 C4 C5 115.07(17) . . ?
C3 C4 C5 119.86(17) . . ?
C16 O5 C17 114.83(19) . . ?
C4 C5 H5 120.0 . . ?
C6 C5 C4 119.97(18) . . ?
C6 C5 H5 120.0 . . ?
C19 O6 C18 117.25(16) . . ?
C1 C6 H6 119.3 . . ?
C5 C6 C1 121.46(17) . . ?
C5 C6 H6 119.3 . . ?
C30 O7 C33 118.45(17) . . ?
O001 C7 H7A 110.1 . . ?
O001 C7 H7B 110.1 . . ?
O001 C7 C8 107.84(18) . . ?
H7A C7 H7B 108.5 . . ?
C8 C7 H7A 110.1 . . ?
C8 C7 H7B 110.1 . . ?
C34 O8 C35 115.5(2) . . ?
C34A O8A C35A 113.3(6) . . ?
O1 C8 C7 107.90(18) . . ?
O1 C8 H8A 110.1 . . ?
O1 C8 H8B 110.1 . . ?
C7 C8 H8A 110.1 . . ?
C7 C8 H8B 110.1 . . ?
H8A C8 H8B 108.4 . . ?
C36 O9 C37 112.1(3) . . ?
C37A O9A C36A 103.6(9) . . ?
O1 C9 H9A 110.1 . . ?
O1 C9 H9B 110.1 . . ?
O1 C9 C10 108.0(2) . . ?
H9A C9 H9B 108.4 . . ?
C10 C9 H9A 110.1 . . ?
C10 C9 H9B 110.1 . . ?
C39 O10 C38 115.1(2) . . ?
C38A O10A C39A 103.6(9) . . ?
O2 C10 C9 109.3(3) . . ?
O2 C10 H10A 109.8 . . ?
O2 C10 H10B 109.8 . . ?
C9 C10 H10A 109.8 . . ?
C9 C10 H10B 109.8 . . ?
H10A C10 H10B 108.3 . . ?
C41 O11 C40 118.34(15) . . ?
O2 C11 H11C 109.2 . . ?
O2 C11 H11D 109.2 . . ?
O2 C11 H11A 110.6 . . ?
O2 C11 H11B 110.6 . . ?
O2 C11 C12 112.0(3) . . ?
O2 C11 C12A 105.6(3) . . ?
H11C C11 H11D 107.9 . . ?
H11A C11 H11B 108.8 . . ?
C12 C11 H11C 109.2 . . ?
C12 C11 H11D 109.2 . . ?
C12A C11 H11A 110.6 . . ?
C12A C11 H11B 110.6 . . ?
O3A C12 C11 105.3(4) . . ?
O3A C12 H12A 110.7 . . ?
O3A C12 H12B 110.7 . . ?
C11 C12 H12A 110.7 . . ?
C11 C12 H12B 110.7 . . ?
H12A C12 H12B 108.8 . . ?
O3 C12A C11 111.2(5) . . ?
O3 C12A H12C 109.4 . . ?
O3 C12A H12D 109.4 . . ?
C11 C12A H12C 109.4 . . ?
C11 C12A H12D 109.4 . . ?
H12C C12A H12D 108.0 . . ?
O3 C13 H13A 108.5 . . ?
O3 C13 H13B 108.5 . . ?
O3 C13 C14 115.3(7) . . ?
H13A C13 H13B 107.5 . . ?
C14 C13 H13A 108.5 . . ?
C14 C13 H13B 108.5 . . ?
O3A C13A H13C 108.2 . . ?
O3A C13A H13D 108.2 . . ?
O3A C13A C14 116.5(7) . . ?
H13C C13A H13D 107.3 . . ?
C14 C13A H13C 108.2 . . ?
C14 C13A H13D 108.2 . . ?
O4 C14 C13 121.5(6) . . ?
O4 C14 H14A 107.0 . . ?
O4 C14 H14B 107.0 . . ?
O4A C14 C13A 107.7(6) . . ?
O4A C14 H14C 110.2 . . ?
O4A C14 H14D 110.2 . . ?
C13 C14 H14A 107.0 . . ?
C13 C14 H14B 107.0 . . ?
C13A C14 H14C 110.2 . . ?
C13A C14 H14D 110.2 . . ?
H14A C14 H14B 106.7 . . ?
H14C C14 H14D 108.5 . . ?
O4 C15 H15A 111.2 . . ?
O4 C15 H15B 111.2 . . ?
O4 C15 C16 103.0(3) . . ?
O4A C15 H15C 109.4 . . ?
O4A C15 H15D 109.4 . . ?
O4A C15 C16 111.2(4) . . ?
H15C C15 H15D 108.0 . . ?
H15A C15 H15B 109.1 . . ?
C16 C15 H15C 109.4 . . ?
C16 C15 H15D 109.4 . . ?
C16 C15 H15A 111.2 . . ?
C16 C15 H15B 111.2 . . ?
O5 C16 C15 107.3(2) . . ?
O5 C16 H16A 110.2 . . ?
O5 C16 H16B 110.2 . . ?
C15 C16 H16A 110.2 . . ?
C15 C16 H16B 110.2 . . ?
H16A C16 H16B 108.5 . . ?
O5 C17 H17A 108.8 . . ?
O5 C17 H17B 108.8 . . ?
O5 C17 C18 113.9(2) . . ?
H17A C17 H17B 107.7 . . ?
C18 C17 H17A 108.8 . . ?
C18 C17 H17B 108.8 . . ?
O6 C18 C17 108.7(2) . . ?
O6 C18 H18A 109.9 . . ?
O6 C18 H18B 109.9 . . ?
C17 C18 H18A 109.9 . . ?
C17 C18 H18B 109.9 . . ?
H18A C18 H18B 108.3 . . ?
O6 C19 C20 115.12(16) . . ?
O6 C19 C24 125.10(17) . . ?
C24 C19 C20 119.77(17) . . ?
C19 C20 H20 119.8 . . ?
C21 C20 C19 120.44(16) . . ?
C21 C20 H20 119.8 . . ?
C20 C21 H21 119.6 . . ?
C20 C21 C22 120.88(16) . . ?
C22 C21 H21 119.6 . . ?
C21 C22 C25 121.34(16) . . ?
C23 C22 C21 117.58(16) . . ?
C23 C22 C25 121.02(16) . . ?
C22 C23 H23 118.9 . . ?
C24 C23 C22 122.17(17) . . ?
C24 C23 H23 118.9 . . ?
C19 C24 C23 119.13(17) . . ?
C19 C24 H24 120.4 . . ?
C23 C24 H24 120.4 . . ?
C26 C25 C22 122.78(16) . . ?
C26 C25 C44 122.98(16) . . ?
C44 C25 C22 114.23(16) . . ?
C1 C26 C27 115.74(16) . . ?
C25 C26 C1 122.97(17) . . ?
C25 C26 C27 121.29(17) . . ?
C28 C27 C26 121.07(16) . . ?
C32 C27 C26 121.50(16) . . ?
C32 C27 C28 117.39(17) . . ?
C27 C28 H28 119.4 . . ?
C29 C28 C27 121.21(17) . . ?
C29 C28 H28 119.4 . . ?
C28 C29 H29 120.1 . . ?
C28 C29 C30 119.80(17) . . ?
C30 C29 H29 120.1 . . ?
O7 C30 C29 116.05(17) . . ?
O7 C30 C31 124.12(17) . . ?
C31 C30 C29 119.82(18) . . ?
C30 C31 H31 120.3 . . ?
C32 C31 C30 119.37(17) . . ?
C32 C31 H31 120.3 . . ?
C27 C32 H32 118.9 . . ?
C31 C32 C27 122.26(17) . . ?
C31 C32 H32 118.9 . . ?
O7 C33 H33A 108.6 . . ?
O7 C33 H33B 108.6 . . ?
O7 C33 H33C 108.5 . . ?
O7 C33 H33D 108.5 . . ?
O7 C33 C34 114.6(2) . . ?
H33A C33 H33B 107.6 . . ?
H33C C33 H33D 107.5 . . ?
C34 C33 H33A 108.6 . . ?
C34 C33 H33B 108.6 . . ?
C34A C33 O7 114.9(4) . . ?
C34A C33 H33C 108.5 . . ?
C34A C33 H33D 108.5 . . ?
O8 C34 C33 106.1(2) . . ?
O8 C34 H34A 110.5 . . ?
O8 C34 H34B 110.5 . . ?
C33 C34 H34A 110.5 . . ?
C33 C34 H34B 110.5 . . ?
H34A C34 H34B 108.7 . . ?
O8A C34A H34C 108.4 . . ?
O8A C34A H34D 108.4 . . ?
C33 C34A O8A 115.4(6) . . ?
C33 C34A H34C 108.4 . . ?
C33 C34A H34D 108.4 . . ?
H34C C34A H34D 107.5 . . ?
O8 C35 H35A 108.8 . . ?
O8 C35 H35B 108.8 . . ?
O8 C35 C36 113.8(4) . . ?
H35A C35 H35B 107.7 . . ?
C36 C35 H35A 108.8 . . ?
C36 C35 H35B 108.8 . . ?
O8A C35A H35C 109.4 . . ?
O8A C35A H35D 109.4 . . ?
O8A C35A C36A 111.1(7) . . ?
H35C C35A H35D 108.0 . . ?
C36A C35A H35C 109.4 . . ?
C36A C35A H35D 109.4 . . ?
O9 C36 C35 111.7(3) . . ?
O9 C36 H36A 109.3 . . ?
O9 C36 H36B 109.3 . . ?
C35 C36 H36A 109.3 . . ?
C35 C36 H36B 109.3 . . ?
H36A C36 H36B 107.9 . . ?
O9A C36A C35A 108.6(8) . . ?
O9A C36A H36C 110.0 . . ?
O9A C36A H36D 110.0 . . ?
C35A C36A H36C 110.0 . . ?
C35A C36A H36D 110.0 . . ?
H36C C36A H36D 108.3 . . ?
O9 C37 H37A 108.6 . . ?
O9 C37 H37B 108.6 . . ?
O9 C37 C38 114.6(3) . . ?
H37A C37 H37B 107.6 . . ?
C38 C37 H37A 108.6 . . ?
C38 C37 H37B 108.6 . . ?
O9A C37A H37C 110.0 . . ?
O9A C37A H37D 110.0 . . ?
O9A C37A C38A 108.7(10) . . ?
H37C C37A H37D 108.3 . . ?
C38A C37A H37C 110.0 . . ?
C38A C37A H37D 110.0 . . ?
O10 C38 C37 112.8(2) . . ?
O10 C38 H38A 109.0 . . ?
O10 C38 H38B 109.0 . . ?
C37 C38 H38A 109.0 . . ?
C37 C38 H38B 109.0 . . ?
H38A C38 H38B 107.8 . . ?
O10A C38A C37A 107.7(8) . . ?
O10A C38A H38C 110.2 . . ?
O10A C38A H38D 110.2 . . ?
C37A C38A H38C 110.2 . . ?
C37A C38A H38D 110.2 . . ?
H38C C38A H38D 108.5 . . ?
O10 C39 H39A 109.3 . . ?
O10 C39 H39B 109.3 . . ?
O10 C39 C40 111.8(2) . . ?
H39A C39 H39B 107.9 . . ?
C40 C39 H39A 109.3 . . ?
C40 C39 H39B 109.3 . . ?
O10A C39A H39C 108.7 . . ?
O10A C39A H39D 108.7 . . ?
O10A C39A C40 114.2(9) . . ?
H39C C39A H39D 107.6 . . ?
C40 C39A H39C 108.7 . . ?
C40 C39A H39D 108.7 . . ?
O11 C40 C39 109.34(19) . . ?
O11 C40 C39A 95.8(5) . . ?
O11 C40 H40A 109.8 . . ?
O11 C40 H40B 109.8 . . ?
O11 C40 H40C 112.6 . . ?
O11 C40 H40D 112.6 . . ?
C39 C40 H40A 109.8 . . ?
C39 C40 H40B 109.8 . . ?
C39A C40 H40C 112.6 . . ?
C39A C40 H40D 112.6 . . ?
H40A C40 H40B 108.3 . . ?
H40C C40 H40D 110.1 . . ?
O11 C41 C42 124.86(17) . . ?
O11 C41 C46 115.34(15) . . ?
C42 C41 C46 119.78(17) . . ?
C41 C42 H42 120.5 . . ?
C43 C42 C41 118.99(17) . . ?
C43 C42 H42 120.5 . . ?
C42 C43 H43 118.7 . . ?
C44 C43 C42 122.53(16) . . ?
C44 C43 H43 118.7 . . ?
C43 C44 C25 120.57(16) . . ?
C43 C44 C45 116.99(17) . . ?
C45 C44 C25 122.42(16) . . ?
C44 C45 H45 119.2 . . ?
C46 C45 C44 121.56(17) . . ?
C46 C45 H45 119.2 . . ?
C41 C46 H46 119.9 . . ?
C45 C46 C41 120.11(16) . . ?
C45 C46 H46 119.9 . . ?
N1 C47 C48 177.1(7) . . ?
C47 C48 H48A 109.5 . . ?
C47 C48 H48B 109.5 . . ?
C47 C48 H48C 109.5 . . ?
H48A C48 H48B 109.5 . . ?
H48A C48 H48C 109.5 . . ?
H48B C48 H48C 109.5 . . ?

loop_
_geom_bond_atom_site_label_1
_geom_bond_atom_site_label_2
_geom_bond_distance
_geom_bond_site_symmetry_2
_geom_bond_publ_flag
O001 C4 1.374(2) . ?
O001 C7 1.436(3) . ?
O1 C8 1.407(3) . ?
O1 C9 1.414(3) . ?
C1 C2 1.396(3) . ?
C1 C6 1.401(3) . ?
C1 C26 1.491(2) . ?
O2 C10 1.413(4) . ?
O2 C11 1.405(3) . ?
C2 H2 0.9500 . ?
C2 C3 1.392(3) . ?
O3 C12A 1.422(10) . ?
O3 C13 1.402(11) . ?
O3A C12 1.397(7) . ?
O3A C13A 1.392(12) . ?
C3 H3 0.9500 . ?
C3 C4 1.385(3) . ?
O4 C14 1.426(7) . ?
O4 C15 1.432(6) . ?
O4A C14 1.285(8) . ?
O4A C15 1.413(8) . ?
C4 C5 1.397(3) . ?
O5 C16 1.420(3) . ?
O5 C17 1.422(3) . ?
C5 H5 0.9500 . ?
C5 C6 1.381(3) . ?
O6 C18 1.426(2) . ?
O6 C19 1.370(2) . ?
C6 H6 0.9500 . ?
O7 C30 1.375(2) . ?
O7 C33 1.427(3) . ?
C7 H7A 0.9900 . ?
C7 H7B 0.9900 . ?
C7 C8 1.505(3) . ?
O8 C34 1.407(3) . ?
O8 C35 1.440(4) . ?
O8A C34A 1.423(9) . ?
O8A C35A 1.444(9) . ?
C8 H8A 0.9900 . ?
C8 H8B 0.9900 . ?
O9 C36 1.397(4) . ?
O9 C37 1.424(4) . ?
O9A C36A 1.428(14) . ?
O9A C37A 1.399(12) . ?
C9 H9A 0.9900 . ?
C9 H9B 0.9900 . ?
C9 C10 1.498(4) . ?
O10 C38 1.428(3) . ?
O10 C39 1.406(4) . ?
O10A C38A 1.435(12) . ?
O10A C39A 1.491(13) . ?
C10 H10A 0.9900 . ?
C10 H10B 0.9900 . ?
O11 C40 1.416(3) . ?
O11 C41 1.373(2) . ?
C11 H11C 0.9900 . ?
C11 H11D 0.9900 . ?
C11 H11A 0.9900 . ?
C11 H11B 0.9900 . ?
C11 C12 1.428(8) . ?
C11 C12A 1.639(8) . ?
C12 H12A 0.9900 . ?
C12 H12B 0.9900 . ?
C12A H12C 0.9900 . ?
C12A H12D 0.9900 . ?
C13 H13A 0.9900 . ?
C13 H13B 0.9900 . ?
C13 C14 1.487(9) . ?
C13A H13C 0.9900 . ?
C13A H13D 0.9900 . ?
C13A C14 1.461(10) . ?
C14 H14A 0.9900 . ?
C14 H14B 0.9900 . ?
C14 H14C 0.9900 . ?
C14 H14D 0.9900 . ?
C15 H15C 0.9900 . ?
C15 H15D 0.9900 . ?
C15 H15A 0.9900 . ?
C15 H15B 0.9900 . ?
C15 C16 1.483(4) . ?
C16 H16A 0.9900 . ?
C16 H16B 0.9900 . ?
C17 H17A 0.9900 . ?
C17 H17B 0.9900 . ?
C17 C18 1.510(3) . ?
C18 H18A 0.9900 . ?
C18 H18B 0.9900 . ?
C19 C20 1.391(3) . ?
C19 C24 1.389(3) . ?
C20 H20 0.9500 . ?
C20 C21 1.382(2) . ?
C21 H21 0.9500 . ?
C21 C22 1.402(2) . ?
C22 C23 1.391(3) . ?
C22 C25 1.498(2) . ?
C23 H23 0.9500 . ?
C23 C24 1.390(3) . ?
C24 H24 0.9500 . ?
C25 C26 1.356(3) . ?
C25 C44 1.490(2) . ?
C26 C27 1.493(3) . ?
C27 C28 1.400(3) . ?
C27 C32 1.390(3) . ?
C28 H28 0.9500 . ?
C28 C29 1.390(3) . ?
C29 H29 0.9500 . ?
C29 C30 1.392(3) . ?
C30 C31 1.391(3) . ?
C31 H31 0.9500 . ?
C31 C32 1.383(3) . ?
C32 H32 0.9500 . ?
C33 H33A 0.9900 . ?
C33 H33B 0.9900 . ?
C33 H33C 0.9900 . ?
C33 H33D 0.9900 . ?
C33 C34 1.476(4) . ?
C33 C34A 1.325(8) . ?
C34 H34A 0.9900 . ?
C34 H34B 0.9900 . ?
C34A H34C 0.9900 . ?
C34A H34D 0.9900 . ?
C35 H35A 0.9900 . ?
C35 H35B 0.9900 . ?
C35 C36 1.499(6) . ?
C35A H35C 0.9900 . ?
C35A H35D 0.9900 . ?
C35A C36A 1.480(12) . ?
C36 H36A 0.9900 . ?
C36 H36B 0.9900 . ?
C36A H36C 0.9900 . ?
C36A H36D 0.9900 . ?
C37 H37A 0.9900 . ?
C37 H37B 0.9900 . ?
C37 C38 1.496(4) . ?
C37A H37C 0.9900 . ?
C37A H37D 0.9900 . ?
C37A C38A 1.513(14) . ?
C38 H38A 0.9900 . ?
C38 H38B 0.9900 . ?
C38A H38C 0.9900 . ?
C38A H38D 0.9900 . ?
C39 H39A 0.9900 . ?
C39 H39B 0.9900 . ?
C39 C40 1.500(3) . ?
C39A H39C 0.9900 . ?
C39A H39D 0.9900 . ?
C39A C40 1.627(13) . ?
C40 H40A 0.9900 . ?
C40 H40B 0.9900 . ?
C40 H40C 0.9900 . ?
C40 H40D 0.9900 . ?
C41 C42 1.389(2) . ?
C41 C46 1.394(3) . ?
C42 H42 0.9500 . ?
C42 C43 1.389(3) . ?
C43 H43 0.9500 . ?
C43 C44 1.388(3) . ?
C44 C45 1.404(2) . ?
C45 H45 0.9500 . ?
C45 C46 1.375(3) . ?
C46 H46 0.9500 . ?
N1 C47 1.172(8) . ?
C47 C48 1.496(9) . ?
C48 H48A 0.9800 . ?
C48 H48B 0.9800 . ?
C48 H48C 0.9800 . ?

loop_
_geom_torsion_atom_site_label_1
_geom_torsion_atom_site_label_2
_geom_torsion_atom_site_label_3
_geom_torsion_atom_site_label_4
_geom_torsion
_geom_torsion_site_symmetry_1
_geom_torsion_site_symmetry_2
_geom_torsion_site_symmetry_3
_geom_torsion_site_symmetry_4
_geom_torsion_publ_flag
O001 C4 C5 C6 178.97(16) . . . . ?
O001 C7 C8 O1 -66.6(2) . . . . ?
O1 C9 C10 O2 -72.2(3) . . . . ?
C1 C2 C3 C4 0.1(3) . . . . ?
C1 C26 C27 C28 -48.9(2) . . . . ?
C1 C26 C27 C32 133.53(19) . . . . ?
O2 C11 C12 O3A 69.9(5) . . . . ?
O2 C11 C12A O3 -72.0(5) . . . . ?
C2 C1 C6 C5 4.1(3) . . . . ?
C2 C1 C26 C25 -46.5(3) . . . . ?
C2 C1 C26 C27 134.36(18) . . . . ?
C2 C3 C4 O001 -178.32(16) . . . . ?
C2 C3 C4 C5 2.6(3) . . . . ?
O3 C13 C14 O4 80.1(11) . . . . ?
O3A C13A C14 O4A 50.4(10) . . . . ?
C3 C4 C5 C6 -1.8(3) . . . . ?
O4 C15 C16 O5 174.3(3) . . . . ?
O4A C15 C16 O5 -175.9(5) . . . . ?
C4 O001 C7 C8 169.19(16) . . . . ?
C4 C5 C6 C1 -1.6(3) . . . . ?
O5 C17 C18 O6 71.1(3) . . . . ?
O6 C19 C20 C21 179.86(16) . . . . ?
O6 C19 C24 C23 -179.12(18) . . . . ?
C6 C1 C2 C3 -3.4(3) . . . . ?
C6 C1 C26 C25 134.5(2) . . . . ?
C6 C1 C26 C27 -44.6(2) . . . . ?
O7 C30 C31 C32 -178.13(19) . . . . ?
O7 C33 C34 O8 -171.4(2) . . . . ?
O7 C33 C34A O8A -156.5(6) . . . . ?
C7 O001 C4 C3 2.2(3) . . . . ?
C7 O001 C4 C5 -178.68(16) . . . . ?
O8 C35 C36 O9 -69.7(4) . . . . ?
O8A C35A C36A O9A 76.5(9) . . . . ?
C8 O1 C9 C10 -178.5(2) . . . . ?
O9 C37 C38 O10 -80.2(3) . . . . ?
O9A C37A C38A O10A 75.7(11) . . . . ?
C9 O1 C8 C7 178.5(2) . . . . ?
O10 C39 C40 O11 64.4(3) . . . . ?
O10A C39A C40 O11 -61.8(9) . . . . ?
C10 O2 C11 C12 154.2(3) . . . . ?
C10 O2 C11 C12A -163.4(3) . . . . ?
O11 C41 C42 C43 -179.6(2) . . . . ?
O11 C41 C46 C45 178.36(19) . . . . ?
C11 O2 C10 C9 174.8(2) . . . . ?
C12 O3A C13A C14 160.4(7) . . . . ?
C12A O3 C13 C14 -75.8(11) . . . . ?
C13 O3 C12A C11 -165.0(6) . . . . ?
C13A O3A C12 C11 177.3(6) . . . . ?
C14 O4 C15 C16 -178.0(4) . . . . ?
C14 O4A C15 C16 -163.6(7) . . . . ?
C15 O4 C14 C13 -178.7(6) . . . . ?
C15 O4A C14 C13A 177.2(8) . . . . ?
C16 O5 C17 C18 -94.1(3) . . . . ?
C17 O5 C16 C15 -172.55(19) . . . . ?
C18 O6 C19 C20 -179.06(17) . . . . ?
C18 O6 C19 C24 -0.2(3) . . . . ?
C19 O6 C18 C17 178.20(17) . . . . ?
C19 C20 C21 C22 -0.3(3) . . . . ?
C20 C19 C24 C23 -0.3(3) . . . . ?
C20 C21 C22 C23 -0.9(3) . . . . ?
C20 C21 C22 C25 -178.12(16) . . . . ?
C21 C22 C23 C24 1.5(3) . . . . ?
C21 C22 C25 C26 -48.6(3) . . . . ?
C21 C22 C25 C44 130.11(18) . . . . ?
C22 C23 C24 C19 -1.0(3) . . . . ?
C22 C25 C26 C1 -9.4(3) . . . . ?
C22 C25 C26 C27 169.72(16) . . . . ?
C22 C25 C44 C43 -42.2(3) . . . . ?
C22 C25 C44 C45 139.10(19) . . . . ?
C23 C22 C25 C26 134.3(2) . . . . ?
C23 C22 C25 C44 -47.0(2) . . . . ?
C24 C19 C20 C21 0.9(3) . . . . ?
C25 C22 C23 C24 178.78(18) . . . . ?
C25 C26 C27 C28 131.9(2) . . . . ?
C25 C26 C27 C32 -45.6(3) . . . . ?
C25 C44 C45 C46 176.5(2) . . . . ?
C26 C1 C2 C3 177.58(16) . . . . ?
C26 C1 C6 C5 -176.81(16) . . . . ?
C26 C25 C44 C43 136.5(2) . . . . ?
C26 C25 C44 C45 -42.2(3) . . . . ?
C26 C27 C28 C29 -174.09(19) . . . . ?
C26 C27 C32 C31 174.11(19) . . . . ?
C27 C28 C29 C30 -0.5(3) . . . . ?
C28 C27 C32 C31 -3.5(3) . . . . ?
C28 C29 C30 O7 178.10(19) . . . . ?
C28 C29 C30 C31 -2.8(3) . . . . ?
C29 C30 C31 C32 2.8(3) . . . . ?
C30 O7 C33 C34 77.7(3) . . . . ?
C30 O7 C33 C34A 156.2(5) . . . . ?
C30 C31 C32 C27 0.4(3) . . . . ?
C32 C27 C28 C29 3.6(3) . . . . ?
C33 O7 C30 C29 -171.3(2) . . . . ?
C33 O7 C30 C31 9.6(3) . . . . ?
C34 O8 C35 C36 -80.3(4) . . . . ?
C34A O8A C35A C36A -150.1(8) . . . . ?
C35 O8 C34 C33 -179.7(3) . . . . ?
C35A O8A C34A C33 92.0(9) . . . . ?
C36 O9 C37 C38 74.1(3) . . . . ?
C36A O9A C37A C38A -167.5(9) . . . . ?
C37 O9 C36 C35 174.0(3) . . . . ?
C37A O9A C36A C35A -176.1(8) . . . . ?
C38 O10 C39 C40 65.7(3) . . . . ?
C38A O10A C39A C40 175.0(8) . . . . ?
C39 O10 C38 C37 -105.7(3) . . . . ?
C39A O10A C38A C37A -165.6(9) . . . . ?
C40 O11 C41 C42 -3.6(3) . . . . ?
C40 O11 C41 C46 177.9(2) . . . . ?
C41 O11 C40 C39 -170.5(2) . . . . ?
C41 O11 C40 C39A -95.0(5) . . . . ?
C41 C42 C43 C44 0.9(3) . . . . ?
C42 C41 C46 C45 -0.2(3) . . . . ?
C42 C43 C44 C25 -178.0(2) . . . . ?
C42 C43 C44 C45 0.8(3) . . . . ?
C43 C44 C45 C46 -2.2(3) . . . . ?
C44 C25 C26 C1 172.02(17) . . . . ?
C44 C25 C26 C27 -8.9(3) . . . . ?
C44 C45 C46 C41 2.0(3) . . . . ?
C46 C41 C42 C43 -1.2(3) . . . . ?
